data_7047359
loop_
_publ_author_name
'Bestgen, Sebastian'
'Chen, Qien'
'Rees, Nicholas H.'
'Goicoechea, Jose M.'

_publ_section_title
;
 Synthesis and reactivity of rare-earth metal phosphaethynolates.
;
_journal_issue 37
_journal_name_full 'Dalton transactions (Cambridge, England : 2003)'
_journal_page_first 13016
_journal_page_last 13024
_journal_paper_doi 10.1039/c8dt03427c
_journal_volume 47
_journal_year 2018
_chemical_formula_moiety 'C20 H36 N2 O8 P2 Sm'
_chemical_formula_sum 'C20 H36 N2 O8 P2 Sm'
_chemical_formula_weight 644.80
_chemical_name_systematic
;
 [Sm(2,2,2-crypt)][PCO]2
;
_space_group_crystal_system monoclinic
_space_group_IT_number 7
_space_group_name_Hall 'P -2yc'
_space_group_name_H-M_alt 'P 1 c 1'
_symmetry_space_group_name_Hall 'P -2yc'
_symmetry_space_group_name_H-M 'P 1 c 1'
_atom_sites_solution_hydrogens geom
_audit_creation_method SHELXL-2018/1
_audit_update_record
;
2018-07-24 deposited with the CCDC.
2018-08-23 downloaded from the CCDC.
;
_cell_angle_alpha 90
_cell_angle_beta 94.81(3)
_cell_angle_gamma 90
_cell_formula_units_Z 4
_cell_length_a 11.237(2)
_cell_length_b 9.6634(19)
_cell_length_c 24.483(5)
_cell_measurement_reflns_used 14760
_cell_measurement_temperature 150(2)
_cell_measurement_theta_max 76.5510
_cell_measurement_theta_min 4.5630
_cell_volume 2649.2(9)
_computing_cell_refinement 'CrysAlisPro 1.171.39.46 (Rigaku OD, 2018)'
_computing_data_collection 'CrysAlisPro 1.171.39.46 (Rigaku OD, 2018)'
_computing_data_reduction 'CrysAlisPro 1.171.39.46 (Rigaku OD, 2018)'
_computing_structure_refinement 'SHELXL-2018/1 (Sheldrick, 2018)'
_computing_structure_solution 'SHELXS-97 (Sheldrick, 1990)'
_diffrn_ambient_temperature 150(2)
_diffrn_detector_area_resol_mean 10.4102
_diffrn_measured_fraction_theta_full 1.000
_diffrn_measured_fraction_theta_max 0.988
_diffrn_measurement_device_type 'SuperNova, Dual, Cu at zero, Atlas'
_diffrn_measurement_method '\w scans'
_diffrn_radiation_monochromator mirror
_diffrn_radiation_source 'SuperNova (Cu) X-ray Source'
_diffrn_radiation_type CuK\a
_diffrn_radiation_wavelength 1.54184
_diffrn_reflns_av_R_equivalents 0.0414
_diffrn_reflns_av_unetI/netI 0.0436
_diffrn_reflns_Laue_measured_fraction_full 1.000
_diffrn_reflns_Laue_measured_fraction_max 0.988
_diffrn_reflns_limit_h_max 14
_diffrn_reflns_limit_h_min -14
_diffrn_reflns_limit_k_max 11
_diffrn_reflns_limit_k_min -12
_diffrn_reflns_limit_l_max 29
_diffrn_reflns_limit_l_min -30
_diffrn_reflns_number 24920
_diffrn_reflns_point_group_measured_fraction_full 1.000
_diffrn_reflns_point_group_measured_fraction_max 0.988
_diffrn_reflns_theta_full 67.684
_diffrn_reflns_theta_max 76.895
_diffrn_reflns_theta_min 3.623
_exptl_absorpt_coefficient_mu 18.173
_exptl_absorpt_correction_T_max 1.00000
_exptl_absorpt_correction_T_min 0.77623
_exptl_absorpt_correction_type multi-scan
_exptl_absorpt_process_details
;
CrysAlisPro 1.171.39.46 (Rigaku Oxford Diffraction, 2018)
Empirical absorption correction using spherical harmonics,
 implemented in SCALE3 ABSPACK scaling algorithm.
;
_exptl_crystal_colour red
_exptl_crystal_density_diffrn 1.617
_exptl_crystal_description block
_exptl_crystal_F_000 1304
_exptl_crystal_size_max 0.200
_exptl_crystal_size_mid 0.140
_exptl_crystal_size_min 0.140
_refine_diff_density_max 1.553
_refine_diff_density_min -1.409
_refine_diff_density_rms 0.115
_refine_ls_abs_structure_details
;
 Refined as an inversion twin.
;
_refine_ls_abs_structure_Flack 0.070(4)
_refine_ls_extinction_coef 0.00126(10)
_refine_ls_extinction_expression Fc^*^=kFc[1+0.001xFc^2^\l^3^/sin(2\q)]^-1/4^
_refine_ls_extinction_method 'SHELXL-2018/1 (Sheldrick 2018)'
_refine_ls_goodness_of_fit_ref 1.025
_refine_ls_hydrogen_treatment constr
_refine_ls_matrix_type full
_refine_ls_number_parameters 597
_refine_ls_number_reflns 9089
_refine_ls_number_restraints 2
_refine_ls_restrained_S_all 1.025
_refine_ls_R_factor_all 0.0415
_refine_ls_R_factor_gt 0.0409
_refine_ls_shift/su_max 0.001
_refine_ls_shift/su_mean 0.000
_refine_ls_structure_factor_coef Fsqd
_refine_ls_weighting_details 'w=1/[\s^2^(Fo^2^)+(0.0815P)^2^+0.7815P] where P=(Fo^2^+2Fc^2^)/3'
_refine_ls_weighting_scheme calc
_refine_ls_wR_factor_gt 0.1028
_refine_ls_wR_factor_ref 0.1039
_reflns_Friedel_coverage 0.998
_reflns_Friedel_fraction_full 1.000
_reflns_Friedel_fraction_max 0.988
_reflns_number_gt 8952
_reflns_number_total 9089
_reflns_threshold_expression 'I > 2\s(I)'
_cod_data_source_file c8dt03427c2.cif
_cod_data_source_block SBCQ050
_cod_depositor_comments 'Adding full bibliography for 7047353--7047362.cif.'
_cod_database_code 7047359
_shelx_shelxl_version_number 2018/1
_shelx_space_group_comment
;
The symmetry employed for this shelxl refinement is uniquely defined
by the following loop, which should always be used as a source of
symmetry information in preference to the above space-group names.
They are only intended as comments.
;
_shelx_estimated_absorpt_t_min 0.122
_shelx_estimated_absorpt_t_max 0.185

loop_
_space_group_symop_operation_xyz
'x, y, z'
'x, -y, z+1/2'

loop_
_atom_site_label
_atom_site_type_symbol
_atom_site_fract_x
_atom_site_fract_y
_atom_site_fract_z
_atom_site_U_iso_or_equiv
_atom_site_adp_type
_atom_site_occupancy
_atom_site_site_symmetry_order
_atom_site_calc_flag
_atom_site_refinement_flags_posn
_atom_site_refinement_flags_adp
Sm1 Sm 0.75980(2) 0.06984(3) 0.50233(2) 0.01401(11) Uani 1 1 d . .
P1 P 0.6882(2) 0.5452(2) 0.41310(12) 0.0381(6) Uani 1 1 d . .
C1 C 0.6774(7) 0.3886(9) 0.4305(3) 0.0239(14) Uani 1 1 d . .
O1 O 0.6673(6) 0.2681(6) 0.4432(2) 0.0330(13) Uani 1 1 d . .
P2 P 0.7035(2) 0.0403(3) 0.70639(10) 0.0321(5) Uani 1 1 d . .
C2 C 0.7642(8) 0.0363(8) 0.6500(3) 0.0227(15) Uani 1 1 d . .
O2 O 0.8111(7) 0.0345(7) 0.6075(3) 0.0384(15) Uani 1 1 d . .
N101 N 1.0001(5) 0.1941(8) 0.4958(3) 0.0271(14) Uani 1 1 d . .
N102 N 0.5241(7) -0.0564(6) 0.5038(3) 0.0245(15) Uani 1 1 d . .
O101 O 0.8716(7) 0.0666(10) 0.4069(3) 0.059(3) Uani 1 1 d . .
O102 O 0.6454(6) -0.0346(8) 0.4090(3) 0.0382(15) Uani 1 1 d . .
O103 O 0.8066(5) 0.3224(6) 0.5526(2) 0.0252(11) Uani 1 1 d . .
O104 O 0.5885(5) 0.1992(6) 0.5578(2) 0.0256(11) Uani 1 1 d . .
O105 O 0.9652(5) -0.0916(6) 0.5248(2) 0.0272(11) Uani 1 1 d . .
O106 O 0.7429(5) -0.2026(6) 0.5236(3) 0.0292(12) Uani 1 1 d . .
C101 C 1.0344(8) 0.2052(10) 0.4391(4) 0.038(2) Uani 1 1 d . .
H10A H 1.074463 0.295193 0.434442 0.046 Uiso 1 1 calc R U
H10B H 1.092074 0.130914 0.432404 0.046 Uiso 1 1 calc R U
C102 C 0.9305(9) 0.1941(15) 0.3987(4) 0.058(3) Uani 1 1 d . .
H10C H 0.875117 0.272223 0.403166 0.069 Uiso 1 1 calc R U
H10D H 0.956734 0.197787 0.361115 0.069 Uiso 1 1 calc R U
C103 C 0.7966(14) 0.0457(15) 0.3555(5) 0.059(3) Uani 1 1 d . .
H10E H 0.754293 0.132456 0.344505 0.071 Uiso 1 1 calc R U
H10F H 0.846561 0.018192 0.325883 0.071 Uiso 1 1 calc R U
C104 C 0.7127(15) -0.0607(13) 0.3647(5) 0.058(4) Uani 1 1 d . .
H10G H 0.657834 -0.071897 0.331190 0.069 Uiso 1 1 calc R U
H10H H 0.756273 -0.149006 0.371186 0.069 Uiso 1 1 calc R U
C105 C 0.5257(9) -0.0783(12) 0.4029(4) 0.045(2) Uani 1 1 d . .
H10I H 0.522566 -0.180659 0.402010 0.054 Uiso 1 1 calc R U
H10J H 0.487242 -0.043254 0.367727 0.054 Uiso 1 1 calc R U
C106 C 0.4596(10) -0.0262(15) 0.4491(5) 0.054(3) Uani 1 1 d . .
H10K H 0.379648 -0.069799 0.447171 0.065 Uiso 1 1 calc R U
H10L H 0.448238 0.075043 0.445139 0.065 Uiso 1 1 calc R U
C107 C 0.9962(8) 0.3374(10) 0.5178(4) 0.038(2) Uani 1 1 d . .
H10M H 0.957323 0.398711 0.489209 0.046 Uiso 1 1 calc R U
H10N H 1.078847 0.370872 0.526458 0.046 Uiso 1 1 calc R U
C108 C 0.9287(8) 0.3467(9) 0.5691(3) 0.0329(18) Uani 1 1 d . .
H10O H 0.958949 0.276558 0.596256 0.039 Uiso 1 1 calc R U
H10P H 0.939197 0.439527 0.585913 0.039 Uiso 1 1 calc R U
C109 C 0.7298(8) 0.3613(8) 0.5937(3) 0.0299(17) Uani 1 1 d . .
H10Q H 0.744078 0.458981 0.604568 0.036 Uiso 1 1 calc R U
H10R H 0.745393 0.302323 0.626632 0.036 Uiso 1 1 calc R U
C110 C 0.6043(8) 0.3427(8) 0.5699(3) 0.0292(16) Uani 1 1 d . .
H11A H 0.547671 0.372864 0.596422 0.035 Uiso 1 1 calc R U
H11B H 0.589680 0.398486 0.536082 0.035 Uiso 1 1 calc R U
C111 C 0.4650(8) 0.1613(10) 0.5499(5) 0.042(2) Uani 1 1 d . .
H11C H 0.427739 0.203437 0.515834 0.050 Uiso 1 1 calc R U
H11D H 0.421904 0.194378 0.581080 0.050 Uiso 1 1 calc R U
C112 C 0.4587(9) 0.0078(13) 0.5463(5) 0.047(3) Uani 1 1 d . .
H11E H 0.489383 -0.031041 0.582149 0.056 Uiso 1 1 calc R U
H11F H 0.373698 -0.019257 0.539943 0.056 Uiso 1 1 calc R U
C113 C 1.0867(7) 0.1073(10) 0.5288(4) 0.0343(19) Uani 1 1 d . .
H11G H 1.071940 0.116002 0.567960 0.041 Uiso 1 1 calc R U
H11H H 1.168353 0.141627 0.524518 0.041 Uiso 1 1 calc R U
C114 C 1.0795(8) -0.0427(10) 0.5128(4) 0.034(2) Uani 1 1 d . .
H11I H 1.089371 -0.053133 0.473171 0.041 Uiso 1 1 calc R U
H11J H 1.143244 -0.096046 0.533687 0.041 Uiso 1 1 calc R U
C115 C 0.9459(8) -0.2332(9) 0.5098(4) 0.0321(17) Uani 1 1 d . .
H11K H 1.018686 -0.288133 0.520046 0.039 Uiso 1 1 calc R U
H11L H 0.927044 -0.240903 0.469634 0.039 Uiso 1 1 calc R U
C116 C 0.8437(7) -0.2867(8) 0.5392(4) 0.0295(16) Uani 1 1 d . .
H11M H 0.826822 -0.384321 0.529004 0.035 Uiso 1 1 calc R U
H11N H 0.863280 -0.281840 0.579337 0.035 Uiso 1 1 calc R U
C117 C 0.6392(9) -0.2445(10) 0.5511(5) 0.041(2) Uani 1 1 d . .
H11O H 0.637422 -0.195755 0.586584 0.049 Uiso 1 1 calc R U
H11P H 0.640817 -0.345461 0.558002 0.049 Uiso 1 1 calc R U
C118 C 0.5311(9) -0.2058(10) 0.5128(5) 0.047(3) Uani 1 1 d . .
H11Q H 0.535784 -0.253195 0.477189 0.056 Uiso 1 1 calc R U
H11R H 0.457687 -0.237673 0.528641 0.056 Uiso 1 1 calc R U
Sm2 Sm 0.20878(2) 0.55157(4) 0.75184(2) 0.01490(11) Uani 1 1 d . .
P21 P 0.2947(2) 0.5325(3) 0.55106(10) 0.0359(5) Uani 1 1 d . .
C21 C 0.2301(7) 0.5073(8) 0.6057(3) 0.0213(14) Uani 1 1 d . .
O21 O 0.1802(6) 0.4901(7) 0.6475(2) 0.0330(13) Uani 1 1 d . .
P22 P 0.1999(3) 1.0289(3) 0.84131(12) 0.0426(6) Uani 1 1 d . .
C22 C 0.1683(7) 0.8737(9) 0.8231(3) 0.0259(15) Uani 1 1 d . .
O22 O 0.1437(6) 0.7574(6) 0.8094(2) 0.0322(12) Uani 1 1 d . .
N201 N 0.4480(5) 0.6771(8) 0.7377(3) 0.0293(15) Uani 1 1 d . .
N202 N -0.0215(6) 0.4240(7) 0.7722(3) 0.0259(15) Uani 1 1 d . .
O201 O 0.3940(6) 0.3905(7) 0.7220(3) 0.0362(13) Uani 1 1 d . .
O202 O 0.1781(6) 0.2755(6) 0.7374(2) 0.0283(12) Uani 1 1 d . .
O203 O 0.2197(5) 0.7910(6) 0.6926(2) 0.0269(11) Uani 1 1 d . .
O204 O -0.0002(5) 0.6669(6) 0.7027(2) 0.0270(11) Uani 1 1 d . .
O205 O 0.3757(6) 0.5883(8) 0.8400(2) 0.0362(14) Uani 1 1 d . .
O206 O 0.1655(7) 0.4609(8) 0.8537(3) 0.0433(17) Uani 1 1 d . .
C201 C 0.5101(8) 0.5856(11) 0.7013(4) 0.039(2) Uani 1 1 d . .
H20A H 0.592877 0.619088 0.699274 0.046 Uiso 1 1 calc R U
H20B H 0.469141 0.589437 0.663917 0.046 Uiso 1 1 calc R U
C202 C 0.5132(8) 0.4382(11) 0.7210(5) 0.040(2) Uani 1 1 d . .
H20C H 0.556907 0.379830 0.696142 0.048 Uiso 1 1 calc R U
H20D H 0.554901 0.432824 0.758214 0.048 Uiso 1 1 calc R U
C203 C 0.3846(10) 0.2454(11) 0.7328(5) 0.048(2) Uani 1 1 d . .
H20E H 0.394821 0.228189 0.772773 0.057 Uiso 1 1 calc R U
H20F H 0.447680 0.194182 0.715325 0.057 Uiso 1 1 calc R U
C204 C 0.2652(10) 0.1979(10) 0.7102(4) 0.044(2) Uani 1 1 d . .
H20G H 0.254938 0.214414 0.670197 0.053 Uiso 1 1 calc R U
H20H H 0.255854 0.097657 0.716984 0.053 Uiso 1 1 calc R U
C205 C 0.0601(9) 0.2333(9) 0.7195(4) 0.037(2) Uani 1 1 d . .
H20I H 0.057659 0.132042 0.713423 0.045 Uiso 1 1 calc R U
H20J H 0.033605 0.279691 0.684478 0.045 Uiso 1 1 calc R U
C206 C -0.0203(8) 0.2721(9) 0.7626(4) 0.0331(18) Uani 1 1 d . .
H20K H -0.102413 0.240378 0.751351 0.040 Uiso 1 1 calc R U
H20L H 0.006806 0.224562 0.797290 0.040 Uiso 1 1 calc R U
C207 C 0.4294(8) 0.8141(11) 0.7126(4) 0.041(2) Uani 1 1 d . .
H20M H 0.504171 0.843105 0.697211 0.049 Uiso 1 1 calc R U
H20N H 0.413050 0.881142 0.741620 0.049 Uiso 1 1 calc R U
C208 C 0.3289(8) 0.8209(9) 0.6679(3) 0.0309(17) Uani 1 1 d . .
H20O H 0.324957 0.914209 0.651187 0.037 Uiso 1 1 calc R U
H20P H 0.341733 0.752301 0.638972 0.037 Uiso 1 1 calc R U
C209 C 0.1168(8) 0.8259(8) 0.6570(3) 0.0303(17) Uani 1 1 d . .
H20Q H 0.110481 0.763867 0.624695 0.036 Uiso 1 1 calc R U
H20R H 0.122947 0.922484 0.643980 0.036 Uiso 1 1 calc R U
C210 C 0.0098(8) 0.8101(9) 0.6886(4) 0.0320(18) Uani 1 1 d . .
H21A H 0.018677 0.867366 0.722188 0.038 Uiso 1 1 calc R U
H21B H -0.062823 0.840544 0.666106 0.038 Uiso 1 1 calc R U
C211 C -0.1067(8) 0.6402(10) 0.7287(5) 0.039(2) Uani 1 1 d . .
H21C H -0.176807 0.676619 0.705949 0.047 Uiso 1 1 calc R U
H21D H -0.102904 0.686183 0.764901 0.047 Uiso 1 1 calc R U
C212 C -0.1177(8) 0.4856(11) 0.7354(4) 0.038(2) Uani 1 1 d . .
H21E H -0.195371 0.464864 0.749868 0.045 Uiso 1 1 calc R U
H21F H -0.117632 0.441444 0.698885 0.045 Uiso 1 1 calc R U
C213 C 0.5227(7) 0.6954(13) 0.7900(4) 0.045(3) Uani 1 1 d . .
H21G H 0.574324 0.777759 0.787404 0.054 Uiso 1 1 calc R U
H21H H 0.574865 0.613599 0.796735 0.054 Uiso 1 1 calc R U
C214 C 0.4450(8) 0.7134(11) 0.8373(4) 0.039(2) Uani 1 1 d . .
H21I H 0.495237 0.727641 0.872018 0.047 Uiso 1 1 calc R U
H21J H 0.391744 0.794413 0.830901 0.047 Uiso 1 1 calc R U
C215 C 0.3402(10) 0.5630(12) 0.8935(4) 0.046(3) Uani 1 1 d . .
H21K H 0.293608 0.642484 0.905733 0.055 Uiso 1 1 calc R U
H21L H 0.411637 0.551280 0.919680 0.055 Uiso 1 1 calc R U
C216 C 0.2666(13) 0.4360(13) 0.8923(5) 0.055(4) Uani 1 1 d . .
H21M H 0.313024 0.355777 0.880609 0.066 Uiso 1 1 calc R U
H21N H 0.240099 0.416596 0.929041 0.066 Uiso 1 1 calc R U
C217 C 0.0588(9) 0.4057(10) 0.8696(3) 0.037(2) Uani 1 1 d . .
H21O H 0.045035 0.437624 0.906975 0.044 Uiso 1 1 calc R U
H21P H 0.062818 0.303350 0.869865 0.044 Uiso 1 1 calc R U
C218 C -0.0423(10) 0.4542(10) 0.8289(4) 0.039(2) Uani 1 1 d . .
H21Q H -0.117381 0.408809 0.837654 0.047 Uiso 1 1 calc R U
H21R H -0.052693 0.555288 0.833044 0.047 Uiso 1 1 calc R U

loop_
_atom_site_aniso_label
_atom_site_aniso_U_11
_atom_site_aniso_U_22
_atom_site_aniso_U_33
_atom_site_aniso_U_23
_atom_site_aniso_U_13
_atom_site_aniso_U_12
Sm1 0.01265(18) 0.01695(18) 0.01246(19) 0.00078(12) 0.00131(13) -0.00119(12)
P1 0.0400(13) 0.0228(11) 0.0536(16) 0.0009(9) 0.0160(11) -0.0016(8)
C1 0.022(3) 0.031(4) 0.018(3) -0.001(3) 0.002(3) 0.000(3)
O1 0.040(3) 0.027(3) 0.030(3) 0.008(2) -0.010(2) -0.004(2)
P2 0.0317(11) 0.0431(12) 0.0228(10) 0.0000(8) 0.0096(8) -0.0113(8)
C2 0.029(4) 0.022(3) 0.017(3) 0.002(3) -0.002(3) 0.002(3)
O2 0.043(4) 0.050(4) 0.023(3) 0.010(3) 0.008(3) 0.019(3)
N101 0.011(3) 0.037(4) 0.035(4) 0.010(3) 0.007(2) -0.004(2)
N102 0.022(3) 0.019(3) 0.034(4) -0.001(2) 0.007(3) -0.004(2)
O101 0.031(4) 0.124(8) 0.023(4) -0.014(3) 0.008(3) -0.020(4)
O102 0.037(4) 0.053(4) 0.024(3) -0.014(3) 0.005(3) -0.017(3)
O103 0.025(3) 0.031(3) 0.019(3) -0.0009(19) -0.002(2) -0.005(2)
O104 0.025(3) 0.024(3) 0.028(3) -0.001(2) 0.007(2) 0.003(2)
O105 0.022(3) 0.026(3) 0.034(3) 0.005(2) 0.004(2) 0.006(2)
O106 0.026(3) 0.018(3) 0.043(3) 0.007(2) 0.000(2) 0.004(2)
C101 0.030(4) 0.043(5) 0.045(5) 0.018(4) 0.020(4) 0.001(4)
C102 0.035(5) 0.105(10) 0.036(5) 0.040(6) 0.017(4) 0.018(5)
C103 0.065(8) 0.078(9) 0.034(6) 0.004(5) -0.006(6) 0.007(6)
C104 0.084(10) 0.074(9) 0.016(5) -0.016(4) 0.014(6) -0.038(6)
C105 0.034(5) 0.065(7) 0.033(5) -0.006(4) -0.013(4) -0.015(4)
C106 0.029(5) 0.071(8) 0.059(7) 0.019(6) -0.013(5) -0.008(5)
C107 0.024(4) 0.034(5) 0.056(6) 0.008(4) -0.002(4) -0.017(3)
C108 0.032(4) 0.029(4) 0.034(4) -0.003(3) -0.019(3) -0.007(3)
C109 0.045(5) 0.019(4) 0.025(4) -0.001(3) 0.004(3) -0.002(3)
C110 0.032(4) 0.025(4) 0.032(4) -0.004(3) 0.009(3) 0.007(3)
C111 0.019(4) 0.034(5) 0.076(7) -0.013(4) 0.022(4) 0.002(3)
C112 0.030(5) 0.048(6) 0.066(7) -0.011(5) 0.024(5) -0.006(4)
C113 0.012(3) 0.044(5) 0.046(5) 0.007(4) -0.003(3) -0.001(3)
C114 0.014(4) 0.047(5) 0.041(5) 0.009(4) 0.005(3) 0.006(3)
C115 0.039(5) 0.024(4) 0.034(4) -0.004(3) 0.004(4) 0.012(3)
C116 0.032(4) 0.019(4) 0.037(4) 0.006(3) -0.003(3) 0.008(3)
C117 0.037(5) 0.025(4) 0.063(6) 0.014(4) 0.014(4) 0.001(3)
C118 0.032(5) 0.028(5) 0.079(8) 0.007(5) 0.003(5) -0.012(4)
Sm2 0.01264(19) 0.02023(19) 0.01178(19) -0.00018(12) 0.00074(13) 0.00021(14)
P21 0.0333(12) 0.0517(14) 0.0243(11) -0.0055(9) 0.0105(9) -0.0149(10)
C21 0.023(3) 0.022(4) 0.018(3) -0.002(3) -0.003(3) 0.001(3)
O21 0.036(3) 0.044(4) 0.020(3) 0.001(2) 0.008(2) -0.002(3)
P22 0.0480(14) 0.0260(11) 0.0524(15) 0.0007(10) -0.0042(11) -0.0047(10)
C22 0.026(3) 0.032(4) 0.020(3) 0.003(3) 0.003(3) -0.001(3)
O22 0.036(3) 0.031(3) 0.030(3) -0.010(2) 0.009(2) -0.005(2)
N201 0.009(3) 0.049(4) 0.030(4) -0.008(3) 0.003(2) -0.009(3)
N202 0.020(3) 0.028(4) 0.031(4) -0.001(3) 0.007(3) -0.010(2)
O201 0.030(3) 0.034(3) 0.045(4) 0.001(3) 0.008(3) 0.008(3)
O202 0.041(3) 0.020(3) 0.026(3) -0.0013(19) 0.013(2) 0.000(2)
O203 0.027(3) 0.034(3) 0.020(3) 0.001(2) 0.002(2) -0.009(2)
O204 0.018(2) 0.022(3) 0.040(3) 0.004(2) -0.004(2) 0.0039(19)
O205 0.025(3) 0.066(4) 0.016(3) -0.011(2) -0.003(2) 0.001(3)
O206 0.041(4) 0.069(5) 0.019(3) 0.015(3) -0.001(3) -0.012(3)
C201 0.018(4) 0.063(6) 0.037(5) -0.007(4) 0.013(4) -0.004(4)
C202 0.019(4) 0.064(7) 0.039(6) 0.001(4) 0.009(4) 0.016(3)
C203 0.055(6) 0.046(6) 0.046(6) 0.010(4) 0.023(5) 0.020(5)
C204 0.064(7) 0.029(5) 0.043(5) -0.007(4) 0.022(5) 0.007(4)
C205 0.051(5) 0.031(4) 0.029(4) -0.011(3) -0.001(4) -0.012(4)
C206 0.037(4) 0.025(4) 0.037(4) -0.001(3) 0.004(4) -0.018(3)
C207 0.033(4) 0.048(6) 0.041(5) -0.007(4) 0.006(4) -0.025(4)
C208 0.036(4) 0.029(4) 0.030(4) 0.002(3) 0.014(3) -0.014(3)
C209 0.044(5) 0.023(4) 0.023(4) 0.008(3) -0.005(3) 0.001(3)
C210 0.032(4) 0.024(4) 0.039(5) 0.004(3) -0.004(3) 0.006(3)
C211 0.019(4) 0.042(5) 0.056(6) 0.003(4) 0.003(4) 0.007(3)
C212 0.023(4) 0.040(5) 0.049(5) -0.001(4) -0.003(4) -0.012(4)
C213 0.014(4) 0.080(8) 0.039(5) -0.018(5) -0.007(3) -0.009(4)
C214 0.024(4) 0.062(6) 0.030(4) -0.016(4) -0.007(3) -0.004(4)
C215 0.032(5) 0.089(9) 0.015(4) -0.010(4) -0.006(4) 0.006(4)
C216 0.049(8) 0.088(10) 0.026(6) 0.013(4) -0.008(6) -0.003(5)
C217 0.054(6) 0.038(5) 0.021(4) -0.003(3) 0.016(4) -0.015(4)
C218 0.041(5) 0.038(5) 0.043(6) -0.007(4) 0.024(4) -0.010(4)

loop_
_atom_type_symbol
_atom_type_description
_atom_type_scat_dispersion_real
_atom_type_scat_dispersion_imag
_atom_type_scat_source
C C 0.0181 0.0091 'International Tables Vol C Tables 4.2.6.8 and 6.1.1.4'
N N 0.0311 0.0180 'International Tables Vol C Tables 4.2.6.8 and 6.1.1.4'
O O 0.0492 0.0322 'International Tables Vol C Tables 4.2.6.8 and 6.1.1.4'
P P 0.2955 0.4335 'International Tables Vol C Tables 4.2.6.8 and 6.1.1.4'
Sm Sm -5.3236 12.2178 'International Tables Vol C Tables 4.2.6.8 and 6.1.1.4'
H H 0.0000 0.0000 'International Tables Vol C Tables 4.2.6.8 and 6.1.1.4'

loop_
_geom_angle_atom_site_label_1
_geom_angle_atom_site_label_2
_geom_angle_atom_site_label_3
_geom_angle
O1 Sm1 O2 134.3(2)
O1 Sm1 O106 143.76(18)
O2 Sm1 O106 72.2(2)
O1 Sm1 O102 70.3(2)
O2 Sm1 O102 146.0(2)
O106 Sm1 O102 76.3(2)
O1 Sm1 O101 73.8(3)
O2 Sm1 O101 139.3(2)
O106 Sm1 O101 101.4(2)
O102 Sm1 O101 59.9(2)
O1 Sm1 O104 70.84(19)
O2 Sm1 O104 71.23(19)
O106 Sm1 O104 106.58(18)
O102 Sm1 O104 106.4(2)
O101 Sm1 O104 144.7(2)
O1 Sm1 O103 69.20(18)
O2 Sm1 O103 70.0(2)
O106 Sm1 O103 142.26(18)
O102 Sm1 O103 139.5(2)
O101 Sm1 O103 107.8(2)
O104 Sm1 O103 59.53(17)
O1 Sm1 O105 144.5(2)
O2 Sm1 O105 67.90(19)
O106 Sm1 O105 59.23(17)
O102 Sm1 O105 106.4(2)
O101 Sm1 O105 74.5(2)
O104 Sm1 O105 139.10(17)
O103 Sm1 O105 106.34(17)
O1 Sm1 N102 89.6(2)
O2 Sm1 N102 93.4(2)
O106 Sm1 N102 60.68(18)
O102 Sm1 N102 59.3(2)
O101 Sm1 N102 119.1(2)
O104 Sm1 N102 60.67(18)
O103 Sm1 N102 120.15(18)
O105 Sm1 N102 119.90(18)
O1 Sm1 N101 89.7(2)
O2 Sm1 N101 88.8(2)
O106 Sm1 N101 118.99(18)
O102 Sm1 N101 118.2(2)
O101 Sm1 N101 58.4(2)
O104 Sm1 N101 121.33(19)
O103 Sm1 N101 61.80(19)
O105 Sm1 N101 59.88(19)
N102 Sm1 N101 177.5(2)
O1 C1 P1 178.8(7)
C1 O1 Sm1 145.0(5)
O2 C2 P2 179.2(8)
C2 O2 Sm1 140.6(6)
C113 N101 C101 110.2(7)
C113 N101 C107 111.7(7)
C101 N101 C107 106.9(7)
C113 N101 Sm1 107.5(5)
C101 N101 Sm1 113.0(5)
C107 N101 Sm1 107.6(4)
C112 N102 C118 109.6(8)
C112 N102 C106 108.7(9)
C118 N102 C106 110.1(9)
C112 N102 Sm1 110.0(5)
C118 N102 Sm1 112.1(5)
C106 N102 Sm1 106.2(6)
C102 O101 C103 103.8(9)
C102 O101 Sm1 111.2(6)
C103 O101 Sm1 117.4(8)
C104 O102 C105 116.0(8)
C104 O102 Sm1 118.1(7)
C105 O102 Sm1 125.6(6)
C108 O103 C109 112.5(6)
C108 O103 Sm1 114.6(5)
C109 O103 Sm1 116.3(4)
C110 O104 C111 112.3(6)
C110 O104 Sm1 117.7(4)
C111 O104 Sm1 121.9(5)
C114 O105 C115 112.7(7)
C114 O105 Sm1 121.2(5)
C115 O105 Sm1 112.2(5)
C116 O106 C117 111.6(6)
C116 O106 Sm1 122.9(5)
C117 O106 Sm1 115.8(5)
C102 C101 N101 111.9(7)
C102 C101 H10A 109.2
N101 C101 H10A 109.2
C102 C101 H10B 109.2
N101 C101 H10B 109.2
H10A C101 H10B 107.9
O101 C102 C101 108.7(8)
O101 C102 H10C 109.9
C101 C102 H10C 109.9
O101 C102 H10D 109.9
C101 C102 H10D 109.9
H10C C102 H10D 108.3
C104 C103 O101 107.7(11)
C104 C103 H10E 110.2
O101 C103 H10E 110.2
C104 C103 H10F 110.2
O101 C103 H10F 110.2
H10E C103 H10F 108.5
O102 C104 C103 113.6(10)
O102 C104 H10G 108.8
C103 C104 H10G 108.8
O102 C104 H10H 108.8
C103 C104 H10H 108.8
H10G C104 H10H 107.7
O102 C105 C106 110.5(8)
O102 C105 H10I 109.6
C106 C105 H10I 109.6
O102 C105 H10J 109.6
C106 C105 H10J 109.6
H10I C105 H10J 108.1
C105 C106 N102 112.2(9)
C105 C106 H10K 109.2
N102 C106 H10K 109.2
C105 C106 H10L 109.2
N102 C106 H10L 109.2
H10K C106 H10L 107.9
N101 C107 C108 112.7(7)
N101 C107 H10M 109.1
C108 C107 H10M 109.1
N101 C107 H10N 109.1
C108 C107 H10N 109.1
H10M C107 H10N 107.8
O103 C108 C107 107.0(6)
O103 C108 H10O 110.3
C107 C108 H10O 110.3
O103 C108 H10P 110.3
C107 C108 H10P 110.3
H10O C108 H10P 108.6
O103 C109 C110 107.4(6)
O103 C109 H10Q 110.2
C110 C109 H10Q 110.2
O103 C109 H10R 110.2
C110 C109 H10R 110.2
H10Q C109 H10R 108.5
O104 C110 C109 107.2(6)
O104 C110 H11A 110.3
C109 C110 H11A 110.3
O104 C110 H11B 110.3
C109 C110 H11B 110.3
H11A C110 H11B 108.5
O104 C111 C112 107.7(7)
O104 C111 H11C 110.2
C112 C111 H11C 110.2
O104 C111 H11D 110.2
C112 C111 H11D 110.2
H11C C111 H11D 108.5
N102 C112 C111 116.2(8)
N102 C112 H11E 108.2
C111 C112 H11E 108.2
N102 C112 H11F 108.2
C111 C112 H11F 108.2
H11E C112 H11F 107.4
N101 C113 C114 112.8(7)
N101 C113 H11G 109.0
C114 C113 H11G 109.0
N101 C113 H11H 109.0
C114 C113 H11H 109.0
H11G C113 H11H 107.8
O105 C114 C113 107.2(7)
O105 C114 H11I 110.3
C113 C114 H11I 110.3
O105 C114 H11J 110.3
C113 C114 H11J 110.3
H11I C114 H11J 108.5
O105 C115 C116 108.2(7)
O105 C115 H11K 110.1
C116 C115 H11K 110.1
O105 C115 H11L 110.1
C116 C115 H11L 110.1
H11K C115 H11L 108.4
O106 C116 C115 107.4(6)
O106 C116 H11M 110.2
C115 C116 H11M 110.2
O106 C116 H11N 110.2
C115 C116 H11N 110.2
H11M C116 H11N 108.5
O106 C117 C118 106.0(8)
O106 C117 H11O 110.5
C118 C117 H11O 110.5
O106 C117 H11P 110.5
C118 C117 H11P 110.5
H11O C117 H11P 108.7
N102 C118 C117 111.5(8)
N102 C118 H11Q 109.3
C117 C118 H11Q 109.3
N102 C118 H11R 109.3
C117 C118 H11R 109.3
H11Q C118 H11R 108.0
O22 Sm2 O21 133.7(2)
O22 Sm2 O202 142.40(19)
O21 Sm2 O202 69.22(19)
O22 Sm2 O206 70.6(2)
O21 Sm2 O206 143.5(2)
O202 Sm2 O206 76.8(2)
O22 Sm2 O203 70.42(19)
O21 Sm2 O203 71.46(19)
O202 Sm2 O203 140.68(16)
O206 Sm2 O203 140.9(2)
O22 Sm2 O201 147.0(2)
O21 Sm2 O201 69.2(2)
O202 Sm2 O201 59.87(19)
O206 Sm2 O201 105.0(2)
O203 Sm2 O201 105.60(19)
O22 Sm2 O205 71.3(2)
O21 Sm2 O205 144.3(2)
O202 Sm2 O205 107.4(2)
O206 Sm2 O205 59.2(2)
O203 Sm2 O205 104.34(19)
O201 Sm2 O205 78.5(2)
O22 Sm2 O204 70.08(19)
O21 Sm2 O204 68.8(2)
O202 Sm2 O204 104.17(18)
O206 Sm2 O204 108.4(2)
O203 Sm2 O204 60.39(17)
O201 Sm2 O204 138.00(19)
O205 Sm2 O204 141.32(19)
O22 Sm2 N202 86.4(2)
O21 Sm2 N202 91.9(2)
O202 Sm2 N202 60.41(19)
O206 Sm2 N202 58.9(2)
O203 Sm2 N202 121.48(19)
O201 Sm2 N202 120.2(2)
O205 Sm2 N202 118.0(2)
O204 Sm2 N202 61.27(19)
O22 Sm2 N201 92.8(2)
O21 Sm2 N201 90.9(2)
O202 Sm2 N201 119.3(2)
O206 Sm2 N201 117.9(2)
O203 Sm2 N201 61.06(19)
O201 Sm2 N201 59.4(2)
O205 Sm2 N201 58.7(2)
O204 Sm2 N201 121.40(19)
N202 Sm2 N201 176.7(2)
O21 C21 P21 179.0(8)
C21 O21 Sm2 139.6(5)
O22 C22 P22 179.5(8)
C22 O22 Sm2 143.9(6)
C207 N201 C201 110.3(8)
C207 N201 C213 107.7(8)
C201 N201 C213 109.4(7)
C207 N201 Sm2 108.4(5)
C201 N201 Sm2 107.6(5)
C213 N201 Sm2 113.4(5)
C218 N202 C212 109.5(8)
C218 N202 C206 110.7(7)
C212 N202 C206 108.6(7)
C218 N202 Sm2 106.9(5)
C212 N202 Sm2 109.7(5)
C206 N202 Sm2 111.5(5)
C202 O201 C203 113.9(7)
C202 O201 Sm2 123.9(5)
C203 O201 Sm2 115.9(5)
C205 O202 C204 111.1(7)
C205 O202 Sm2 115.3(5)
C204 O202 Sm2 119.3(5)
C209 O203 C208 111.8(6)
C209 O203 Sm2 116.9(4)
C208 O203 Sm2 117.9(5)
C211 O204 C210 111.6(7)
C211 O204 Sm2 116.4(5)
C210 O204 Sm2 114.3(4)
C215 O205 C214 112.3(7)
C215 O205 Sm2 118.3(5)
C214 O205 Sm2 114.0(5)
C217 O206 C216 113.8(8)
C217 O206 Sm2 127.0(5)
C216 O206 Sm2 117.6(7)
N201 C201 C202 112.0(8)
N201 C201 H20A 109.2
C202 C201 H20A 109.2
N201 C201 H20B 109.2
C202 C201 H20B 109.2
H20A C201 H20B 107.9
O201 C202 C201 108.4(7)
O201 C202 H20C 110.0
C201 C202 H20C 110.0
O201 C202 H20D 110.0
C201 C202 H20D 110.0
H20C C202 H20D 108.4
O201 C203 C204 108.2(8)
O201 C203 H20E 110.1
C204 C203 H20E 110.1
O201 C203 H20F 110.1
C204 C203 H20F 110.1
H20E C203 H20F 108.4
O202 C204 C203 107.2(8)
O202 C204 H20G 110.3
C203 C204 H20G 110.3
O202 C204 H20H 110.3
C203 C204 H20H 110.3
H20G C204 H20H 108.5
O202 C205 C206 108.2(6)
O202 C205 H20I 110.1
C206 C205 H20I 110.1
O202 C205 H20J 110.1
C206 C205 H20J 110.1
H20I C205 H20J 108.4
N202 C206 C205 111.9(7)
N202 C206 H20K 109.2
C205 C206 H20K 109.2
N202 C206 H20L 109.2
C205 C206 H20L 109.2
H20K C206 H20L 107.9
N201 C207 C208 114.5(7)
N201 C207 H20M 108.6
C208 C207 H20M 108.6
N201 C207 H20N 108.6
C208 C207 H20N 108.6
H20M C207 H20N 107.6
O203 C208 C207 107.4(7)
O203 C208 H20O 110.2
C207 C208 H20O 110.2
O203 C208 H20P 110.2
C207 C208 H20P 110.2
H20O C208 H20P 108.5
O203 C209 C210 107.8(6)
O203 C209 H20Q 110.1
C210 C209 H20Q 110.1
O203 C209 H20R 110.1
C210 C209 H20R 110.1
H20Q C209 H20R 108.5
O204 C210 C209 107.9(7)
O204 C210 H21A 110.1
C209 C210 H21A 110.1
O204 C210 H21B 110.1
C209 C210 H21B 110.1
H21A C210 H21B 108.4
O204 C211 C212 107.9(7)
O204 C211 H21C 110.1
C212 C211 H21C 110.1
O204 C211 H21D 110.1
C212 C211 H21D 110.1
H21C C211 H21D 108.4
N202 C212 C211 113.8(7)
N202 C212 H21E 108.8
C211 C212 H21E 108.8
N202 C212 H21F 108.8
C211 C212 H21F 108.8
H21E C212 H21F 107.7
N201 C213 C214 110.7(7)
N201 C213 H21G 109.5
C214 C213 H21G 109.5
N201 C213 H21H 109.5
C214 C213 H21H 109.5
H21G C213 H21H 108.1
O205 C214 C213 106.6(8)
O205 C214 H21I 110.4
C213 C214 H21I 110.4
O205 C214 H21J 110.4
C213 C214 H21J 110.4
H21I C214 H21J 108.6
O205 C215 C216 108.8(9)
O205 C215 H21K 109.9
C216 C215 H21K 109.9
O205 C215 H21L 109.9
C216 C215 H21L 109.9
H21K C215 H21L 108.3
O206 C216 C215 106.6(9)
O206 C216 H21M 110.4
C215 C216 H21M 110.4
O206 C216 H21N 110.4
C215 C216 H21N 110.4
H21M C216 H21N 108.6
O206 C217 C218 108.1(7)
O206 C217 H21O 110.1
C218 C217 H21O 110.1
O206 C217 H21P 110.1
C218 C217 H21P 110.1
H21O C217 H21P 108.4
N202 C218 C217 113.0(8)
N202 C218 H21Q 109.0
C217 C218 H21Q 109.0
N202 C218 H21R 109.0
C217 C218 H21R 109.0
H21Q C218 H21R 107.8

loop_
_geom_bond_atom_site_label_1
_geom_bond_atom_site_label_2
_geom_bond_distance
Sm1 O1 2.568(6)
Sm1 O2 2.613(6)
Sm1 O106 2.693(6)
Sm1 O102 2.719(6)
Sm1 O101 2.744(8)
Sm1 O104 2.748(5)
Sm1 O103 2.764(6)
Sm1 O105 2.802(5)
Sm1 N102 2.919(7)
Sm1 N101 2.972(6)
P1 C1 1.580(8)
C1 O1 1.212(10)
P2 C2 1.591(9)
C2 O2 1.205(11)
N101 C113 1.474(10)
N101 C101 1.475(11)
N101 C107 1.487(12)
N102 C112 1.461(12)
N102 C118 1.462(11)
N102 C106 1.497(13)
O101 C102 1.421(15)
O101 C103 1.468(14)
O102 C104 1.398(15)
O102 C105 1.406(11)
O103 C108 1.417(9)
O103 C109 1.429(10)
O104 C110 1.426(10)
O104 C111 1.432(10)
O105 C114 1.422(11)
O105 C115 1.429(10)
O106 C116 1.421(9)
O106 C117 1.451(11)
C101 C102 1.470(14)
C101 H10A 0.9900
C101 H10B 0.9900
C102 H10C 0.9900
C102 H10D 0.9900
C103 C104 1.425(19)
C103 H10E 0.9900
C103 H10F 0.9900
C104 H10G 0.9900
C104 H10H 0.9900
C105 C106 1.492(18)
C105 H10I 0.9900
C105 H10J 0.9900
C106 H10K 0.9900
C106 H10L 0.9900
C107 C108 1.523(14)
C107 H10M 0.9900
C107 H10N 0.9900
C108 H10O 0.9900
C108 H10P 0.9900
C109 C110 1.492(12)
C109 H10Q 0.9900
C109 H10R 0.9900
C110 H11A 0.9900
C110 H11B 0.9900
C111 C112 1.488(15)
C111 H11C 0.9900
C111 H11D 0.9900
C112 H11E 0.9900
C112 H11F 0.9900
C113 C114 1.502(14)
C113 H11G 0.9900
C113 H11H 0.9900
C114 H11I 0.9900
C114 H11J 0.9900
C115 C116 1.498(13)
C115 H11K 0.9900
C115 H11L 0.9900
C116 H11M 0.9900
C116 H11N 0.9900
C117 C118 1.518(14)
C117 H11O 0.9900
C117 H11P 0.9900
C118 H11Q 0.9900
C118 H11R 0.9900
Sm2 O22 2.578(6)
Sm2 O21 2.617(6)
Sm2 O202 2.709(6)
Sm2 O206 2.725(6)
Sm2 O203 2.739(6)
Sm2 O201 2.747(6)
Sm2 O205 2.761(6)
Sm2 O204 2.780(5)
Sm2 N202 2.946(7)
Sm2 N201 2.995(6)
P21 C21 1.592(8)
C21 O21 1.219(10)
P22 C22 1.596(9)
C22 O22 1.198(10)
N201 C207 1.466(13)
N201 C201 1.472(12)
N201 C213 1.482(10)
N202 C218 1.456(12)
N202 C212 1.475(12)
N202 C206 1.486(10)
O201 C202 1.420(12)
O201 C203 1.433(12)
O202 C205 1.422(11)
O202 C204 1.439(11)
O203 C209 1.429(9)
O203 C208 1.442(9)
O204 C211 1.425(11)
O204 C210 1.432(10)
O205 C215 1.424(12)
O205 C214 1.443(13)
O206 C217 1.397(12)
O206 C216 1.436(14)
C201 C202 1.503(14)
C201 H20A 0.9900
C201 H20B 0.9900
C202 H20C 0.9900
C202 H20D 0.9900
C203 C204 1.481(17)
C203 H20E 0.9900
C203 H20F 0.9900
C204 H20G 0.9900
C204 H20H 0.9900
C205 C206 1.494(13)
C205 H20I 0.9900
C205 H20J 0.9900
C206 H20K 0.9900
C206 H20L 0.9900
C207 C208 1.506(12)
C207 H20M 0.9900
C207 H20N 0.9900
C208 H20O 0.9900
C208 H20P 0.9900
C209 C210 1.492(13)
C209 H20Q 0.9900
C209 H20R 0.9900
C210 H21A 0.9900
C210 H21B 0.9900
C211 C212 1.510(15)
C211 H21C 0.9900
C211 H21D 0.9900
C212 H21E 0.9900
C212 H21F 0.9900
C213 C214 1.518(13)
C213 H21G 0.9900
C213 H21H 0.9900
C214 H21I 0.9900
C214 H21J 0.9900
C215 C216 1.479(17)
C215 H21K 0.9900
C215 H21L 0.9900
C216 H21M 0.9900
C216 H21N 0.9900
C217 C218 1.521(16)
C217 H21O 0.9900
C217 H21P 0.9900
C218 H21Q 0.9900
C218 H21R 0.9900
